data_4503450
loop_
_publ_author_name
'Wang, Jin-Gen'
'Huang, Chang-Cang'
'Huang, Xi-He'
'Liu, Dong-Sheng'

_publ_section_title
;
 Three-Dimensional Lanthanide Thiophenedicarboxylate Framework with an
 Unprecedented (4,5)-Connected Topology
;
_journal_issue 3
_journal_name_full 'Crystal Growth &amp; Design'
_journal_page_first 795
_journal_paper_doi 10.1021/cg7011342
_journal_volume 8
_journal_year 2008
_chemical_formula_moiety 'C18 H14 Er2 O16 S3'
_chemical_formula_sum 'C18 H14 Er2 O16 S3'
_chemical_formula_weight 917.02
_chemical_name_systematic
; 
 ? 
;
_space_group_IT_number 15
_symmetry_cell_setting monoclinic
_symmetry_space_group_name_Hall '-C 2yc'
_symmetry_space_group_name_H-M 'C 1 2/c 1'
_atom_sites_solution_hydrogens geom
_atom_sites_solution_primary direct
_atom_sites_solution_secondary difmap
_audit_creation_method SHELXL-97
_cell_angle_alpha 90.00
_cell_angle_beta 124.187(2)
_cell_angle_gamma 90.00
_cell_formula_units_Z 4
_cell_length_a 25.158(2)
_cell_length_b 5.7475(5)
_cell_length_c 18.8033(17)
_cell_measurement_reflns_used 4501
_cell_measurement_temperature 298(2)
_cell_measurement_theta_max 28.257
_cell_measurement_theta_min 2.204
_cell_volume 2249.1(3)
_computing_cell_refinement 'Bruker SAINT (Bruker, 2004)'
_computing_data_collection 'Bruker APEX2 (Bruker, 2004)'
_computing_data_reduction 'Bruker SAINT'
_computing_molecular_graphics 'Diamond Version 2.1c(K.Brandenburg, 1999)'
_computing_publication_material 'enCIFer (Allen et al., 2004); PLATON'
_computing_structure_refinement 'SHELXL-97 (Sheldrick, 1997)'
_computing_structure_solution 'SHELXS-97 (Sheldrick, 1990)'
_diffrn_ambient_temperature 293(2)
_diffrn_measured_fraction_theta_full 0.959
_diffrn_measured_fraction_theta_max 0.959
_diffrn_measurement_device_type 'Bruker SMART APEXII CCD diffractometer'
_diffrn_measurement_method '\f and \w'
_diffrn_radiation_monochromator graphite
_diffrn_radiation_source 'fine-focus sealed tube'
_diffrn_radiation_type MoK\a
_diffrn_radiation_wavelength 0.71073
_diffrn_reflns_av_R_equivalents 0.0430
_diffrn_reflns_av_sigmaI/netI 0.0448
_diffrn_reflns_limit_h_max 33
_diffrn_reflns_limit_h_min -33
_diffrn_reflns_limit_k_max 7
_diffrn_reflns_limit_k_min -7
_diffrn_reflns_limit_l_max 24
_diffrn_reflns_limit_l_min -25
_diffrn_reflns_number 8065
_diffrn_reflns_theta_full 28.53
_diffrn_reflns_theta_max 28.53
_diffrn_reflns_theta_min 1.96
_diffrn_standards_interval_count 0
_diffrn_standards_interval_time 0
_diffrn_standards_number 0
_exptl_absorpt_coefficient_mu 7.778
_exptl_absorpt_correction_T_max 0.851
_exptl_absorpt_correction_T_min 0.432
_exptl_absorpt_correction_type multi-scan
_exptl_crystal_colour pink
_exptl_crystal_density_diffrn 2.708
_exptl_crystal_density_method 'not measured'
_exptl_crystal_description block
_exptl_crystal_F_000 1736
_exptl_crystal_size_max 0.37
_exptl_crystal_size_mid 0.09
_exptl_crystal_size_min 0.02
_refine_diff_density_max 1.426
_refine_diff_density_min -1.068
_refine_diff_density_rms 0.188
_refine_ls_extinction_coef 0.00005(5)
_refine_ls_extinction_expression Fc^*^=kFc[1+0.001xFc^2^\l^3^/sin(2\q)]^-1/4^
_refine_ls_extinction_method SHELXL
_refine_ls_goodness_of_fit_ref 1.016
_refine_ls_hydrogen_treatment mixed
_refine_ls_matrix_type full
_refine_ls_number_parameters 202
_refine_ls_number_reflns 2753
_refine_ls_number_restraints 6
_refine_ls_restrained_S_all 1.015
_refine_ls_R_factor_all 0.0325
_refine_ls_R_factor_gt 0.0255
_refine_ls_shift/su_max 0.000
_refine_ls_shift/su_mean 0.000
_refine_ls_structure_factor_coef Fsqd
_refine_ls_weighting_details 'calc w=1/[\s^2^(Fo^2^)+(0.0281P)^2^+0.0000P] where P=(Fo^2^+2Fc^2^)/3'
_refine_ls_weighting_scheme calc
_refine_ls_wR_factor_gt 0.0589
_refine_ls_wR_factor_ref 0.0610
_reflns_number_gt 2301
_reflns_number_total 2869
_reflns_threshold_expression >2sigma(I)
_cod_data_source_file cg7011342-file002.cif
_cod_data_source_block complex_2-Er
_cod_original_sg_symbol_Hall '-C 2yc  '
_cod_original_sg_symbol_H-M 'C 2/c'
_cod_database_code 4503450

loop_
_symmetry_equiv_pos_as_xyz
'x, y, z'
'-x, y, -z+1/2'
'x+1/2, y+1/2, z'
'-x+1/2, y+1/2, -z+1/2'
'-x, -y, -z'
'x, -y, z-1/2'
'-x+1/2, -y+1/2, -z'
'x+1/2, -y+1/2, z-1/2'

loop_
_atom_site_label
_atom_site_type_symbol
_atom_site_fract_x
_atom_site_fract_y
_atom_site_fract_z
_atom_site_U_iso_or_equiv
_atom_site_adp_type
_atom_site_occupancy
_atom_site_symmetry_multiplicity
_atom_site_calc_flag
_atom_site_refinement_flags
Er1 Er 0.133902(8) 0.15608(3) 0.114953(10) 0.01197(8) Uani 1 1 d .
S1 S 0.19246(5) 0.50109(19) 0.43799(6) 0.0178(2) Uani 1 1 d .
S2 S 0.0000 0.1860(3) 0.2500 0.0194(3) Uani 1 2 d S
C1 C 0.13582(18) 0.3352(7) 0.5204(2) 0.0136(8) Uani 1 1 d .
C2 C 0.15313(18) 0.2931(7) 0.4581(2) 0.0142(8) Uani 1 1 d .
C3 C 0.1431(2) 0.0943(8) 0.4118(3) 0.0183(9) Uani 1 1 d .
H3 H 0.1227(19) -0.038(8) 0.417(3) 0.011(10) Uiso 1 1 d .
C4 C 0.1650(2) 0.1095(7) 0.3583(3) 0.0168(8) Uani 1 1 d .
H4 H 0.161(2) -0.021(8) 0.317(3) 0.023(12) Uiso 1 1 d .
C5 C 0.19279(18) 0.3211(7) 0.3651(2) 0.0152(8) Uani 1 1 d .
C6 C 0.22441(18) 0.3983(7) 0.3223(3) 0.0149(8) Uani 1 1 d .
C7 C 0.05199(18) 0.3178(7) 0.1610(2) 0.0147(8) Uani 1 1 d .
C8 C 0.02367(19) 0.3918(7) 0.2079(3) 0.0165(8) Uani 1 1 d .
C9 C 0.0136(3) 0.6111(9) 0.2259(3) 0.0304(12) Uani 1 1 d .
H9 H 0.029(2) 0.753(11) 0.215(3) 0.041(15) Uiso 1 1 d .
OW1 O 0.16472(14) -0.1654(5) 0.20931(19) 0.0173(6) Uani 1 1 d D
H1A H 0.1429(15) -0.285(4) 0.192(3) 0.021 Uiso 1 1 d D
H1B H 0.2023(7) -0.210(6) 0.235(3) 0.021 Uiso 1 1 d D
O1 O 0.15197(14) 0.5285(5) 0.55933(19) 0.0212(7) Uani 1 1 d .
OW2 O 0.03448(15) 0.2051(6) -0.02111(19) 0.0249(7) Uani 1 1 d D
H2A H 0.0180(18) 0.087(4) -0.050(3) 0.030 Uiso 1 1 d D
H2B H 0.0064(15) 0.305(5) -0.044(3) 0.030 Uiso 1 1 d D
O2 O 0.10663(14) 0.1746(5) 0.53056(19) 0.0188(6) Uani 1 1 d .
O3 O 0.26895(13) 0.5488(5) 0.36096(18) 0.0170(6) Uani 1 1 d .
O4 O 0.20668(14) 0.3103(5) 0.25008(17) 0.0177(6) Uani 1 1 d .
O5 O 0.07277(14) 0.4697(5) 0.13331(19) 0.0209(6) Uani 1 1 d .
O6 O 0.05687(13) 0.1031(5) 0.15110(19) 0.0175(6) Uani 1 1 d .

loop_
_atom_site_aniso_label
_atom_site_aniso_U_11
_atom_site_aniso_U_22
_atom_site_aniso_U_33
_atom_site_aniso_U_23
_atom_site_aniso_U_13
_atom_site_aniso_U_12
Er1 0.01426(11) 0.01124(12) 0.01393(11) 0.00043(7) 0.01007(8) 0.00107(7)
S1 0.0237(5) 0.0157(6) 0.0218(5) -0.0034(4) 0.0175(4) -0.0043(4)
S2 0.0267(8) 0.0132(8) 0.0303(8) 0.000 0.0234(7) 0.000
C1 0.0128(18) 0.015(2) 0.0125(18) 0.0048(15) 0.0068(16) 0.0017(15)
C2 0.0162(19) 0.014(2) 0.0165(19) 0.0003(15) 0.0115(17) -0.0013(15)
C3 0.024(2) 0.016(2) 0.021(2) -0.0025(16) 0.0163(19) -0.0053(17)
C4 0.020(2) 0.014(2) 0.019(2) -0.0027(16) 0.0127(18) -0.0036(16)
C5 0.0131(18) 0.023(2) 0.0114(18) -0.0025(16) 0.0080(16) 0.0017(16)
C6 0.0138(19) 0.017(2) 0.016(2) 0.0031(16) 0.0097(17) 0.0063(15)
C7 0.0113(18) 0.020(2) 0.0130(18) 0.0017(16) 0.0072(16) 0.0028(15)
C8 0.019(2) 0.015(2) 0.023(2) -0.0009(16) 0.0165(18) -0.0009(15)
C9 0.057(3) 0.014(3) 0.049(3) 0.000(2) 0.048(3) 0.000(2)
OW1 0.0208(15) 0.0132(16) 0.0203(15) -0.0002(12) 0.0130(13) -0.0004(11)
O1 0.0242(15) 0.0182(18) 0.0287(16) -0.0071(13) 0.0194(14) -0.0018(12)
OW2 0.0236(17) 0.0147(17) 0.0210(16) -0.0033(13) 0.0033(14) 0.0025(13)
O2 0.0219(15) 0.0207(18) 0.0195(15) 0.0006(12) 0.0151(13) -0.0032(12)
O3 0.0160(13) 0.0183(16) 0.0205(14) -0.0050(12) 0.0125(12) -0.0034(12)
O4 0.0214(15) 0.0214(17) 0.0142(14) -0.0041(12) 0.0124(12) -0.0048(12)
O5 0.0300(16) 0.0184(17) 0.0270(16) 0.0004(13) 0.0238(14) -0.0020(13)
O6 0.0214(15) 0.0138(16) 0.0223(15) -0.0036(12) 0.0153(13) 0.0009(11)

loop_
_atom_type_symbol
_atom_type_description
_atom_type_scat_dispersion_real
_atom_type_scat_dispersion_imag
_atom_type_scat_source
C C 0.0033 0.0016 'International Tables Vol C Tables 4.2.6.8 and 6.1.1.4'
H H 0.0000 0.0000 'International Tables Vol C Tables 4.2.6.8 and 6.1.1.4'
O O 0.0106 0.0060 'International Tables Vol C Tables 4.2.6.8 and 6.1.1.4'
S S 0.1246 0.1234 'International Tables Vol C Tables 4.2.6.8 and 6.1.1.4'
Er Er -0.2586 4.9576 'International Tables Vol C Tables 4.2.6.8 and 6.1.1.4'

loop_
_geom_angle_atom_site_label_1
_geom_angle_atom_site_label_2
_geom_angle_atom_site_label_3
_geom_angle
_geom_angle_site_symmetry_1
_geom_angle_site_symmetry_3
O1 Er1 O3 80.74(10) 6_565 4_545
O1 Er1 O4 87.71(10) 6_565 .
O3 Er1 O4 77.85(10) 4_545 .
O1 Er1 O2 113.54(10) 6_565 6
O3 Er1 O2 77.79(10) 4_545 6
O4 Er1 O2 144.27(10) . 6
O1 Er1 OW1 154.74(10) 6_565 .
O3 Er1 OW1 77.27(10) 4_545 .
O4 Er1 OW1 75.69(10) . .
O2 Er1 OW1 73.73(11) 6 .
O1 Er1 OW2 76.80(11) 6_565 .
O3 Er1 OW2 126.82(11) 4_545 .
O4 Er1 OW2 146.87(11) . .
O2 Er1 OW2 68.54(10) 6 .
OW1 Er1 OW2 126.85(11) . .
O1 Er1 O6 129.39(10) 6_565 .
O3 Er1 O6 147.54(10) 4_545 .
O4 Er1 O6 90.24(10) . .
O2 Er1 O6 96.55(10) 6 .
OW1 Er1 O6 70.52(10) . .
OW2 Er1 O6 78.01(11) . .
O1 Er1 O5 77.67(10) 6_565 .
O3 Er1 O5 145.79(10) 4_545 .
O4 Er1 O5 75.09(10) . .
O2 Er1 O5 135.43(10) 6 .
OW1 Er1 O5 115.08(9) . .
OW2 Er1 O5 73.09(10) . .
O6 Er1 O5 53.16(9) . .
O1 Er1 C7 104.51(11) 6_565 .
O3 Er1 C7 155.47(11) 4_545 .
O4 Er1 C7 78.43(11) . .
O2 Er1 C7 119.79(11) 6 .
OW1 Er1 C7 90.87(11) . .
OW2 Er1 C7 77.44(11) . .
O6 Er1 C7 26.70(10) . .
O5 Er1 C7 26.92(10) . .
C5 S1 C2 91.0(2) . .
C8 S2 C8 92.2(3) 2 .
O2 C1 O1 125.6(4) . .
O2 C1 C2 117.1(4) . .
O1 C1 C2 117.3(3) . .
C3 C2 C1 127.4(4) . .
C3 C2 S1 111.2(3) . .
C1 C2 S1 121.4(3) . .
C2 C3 C4 113.6(4) . .
C2 C3 H3 121(3) . .
C4 C3 H3 125(3) . .
C5 C4 C3 112.0(4) . .
C5 C4 H4 122(3) . .
C3 C4 H4 126(3) . .
C4 C5 C6 128.0(4) . .
C4 C5 S1 112.1(3) . .
C6 C5 S1 119.8(3) . .
O3 C6 O4 123.3(4) . .
O3 C6 C5 117.5(3) . .
O4 C6 C5 119.2(4) . .
O6 C7 O5 120.9(4) . .
O6 C7 C8 119.3(4) . .
O5 C7 C8 119.8(4) . .
O6 C7 Er1 58.79(19) . .
O5 C7 Er1 63.7(2) . .
C8 C7 Er1 165.1(3) . .
C9 C8 C7 129.3(4) . .
C9 C8 S2 111.3(3) . .
C7 C8 S2 119.3(3) . .
C8 C9 C9 112.6(2) . 2
C8 C9 H9 125(3) . .
C9 C9 H9 122(3) 2 .
Er1 OW1 H1A 119(3) . .
Er1 OW1 H1B 117(3) . .
H1A OW1 H1B 105.1(16) . .
C1 O1 Er1 152.6(3) . 6_566
Er1 OW2 H2A 117(3) . .
Er1 OW2 H2B 136(3) . .
H2A OW2 H2B 105.5(17) . .
C1 O2 Er1 137.0(3) . 6_556
C6 O3 Er1 142.2(3) . 4
C6 O4 Er1 155.5(3) . .
C7 O5 Er1 89.3(2) . .
C7 O6 Er1 94.5(2) . .

loop_
_geom_bond_atom_site_label_1
_geom_bond_atom_site_label_2
_geom_bond_distance
_geom_bond_site_symmetry_2
Er1 O1 2.263(3) 6_565
Er1 O3 2.305(3) 4_545
Er1 O4 2.316(3) .
Er1 O2 2.319(3) 6
Er1 OW1 2.370(3) .
Er1 OW2 2.385(3) .
Er1 O6 2.407(3) .
Er1 O5 2.516(3) .
Er1 C7 2.805(4) .
S1 C5 1.721(4) .
S1 C2 1.724(4) .
S2 C8 1.706(4) 2
S2 C8 1.706(4) .
C1 O2 1.259(5) .
C1 O1 1.265(5) .
C1 C2 1.482(5) .
C2 C3 1.371(6) .
C3 C4 1.394(6) .
C3 H3 0.96(4) .
C4 C5 1.373(6) .
C4 H4 1.05(5) .
C5 C6 1.482(5) .
C6 O3 1.271(5) .
C6 O4 1.272(5) .
C7 O6 1.264(5) .
C7 O5 1.270(5) .
C7 C8 1.473(5) .
C8 C9 1.365(6) .
C9 C9 1.411(9) 2
C9 H9 0.97(6) .
OW1 H1A 0.825(10) .
OW1 H1B 0.824(10) .
O1 Er1 2.263(3) 6_566
OW2 H2A 0.819(10) .
OW2 H2B 0.819(10) .
O2 Er1 2.319(3) 6_556
O3 Er1 2.305(3) 4

loop_
_geom_hbond_atom_site_label_D
_geom_hbond_atom_site_label_H
_geom_hbond_atom_site_label_A
_geom_hbond_distance_DH
_geom_hbond_distance_HA
_geom_hbond_distance_DA
_geom_hbond_angle_DHA
_geom_hbond_site_symmetry_A
OW1 H1A O5 0.825(10) 2.031(12) 2.842(4) 167(4) 1_545
OW1 H1B O4 0.824(10) 2.15(2) 2.880(4) 148(4) 4_545
OW2 H2A O6 0.819(10) 2.08(2) 2.843(4) 154(4) 5
OW2 H2B O5 0.819(10) 2.170(16) 2.971(4) 166(4) 5_565
